data_7238595
loop_
_publ_author_name
'Lin, Miaoshui'
'Liu, Wei'
'Chen, Zhou'
'Yang, Lijuan'
'Pei, Hao'
'Wu, Jian'
'Wan, Xiaoyu'
'Lei, Tao'
'Li, Yahong'

_publ_section_title
;
 Magnesium complexes supported by pyrrolyl ligands: syntheses,
 characterizations, and catalytic activities towards the polymerization of
 \e-caprolactone
;
_journal_issue 8
_journal_name_full 'RSC Advances'
_journal_page_first 3451
_journal_paper_doi 10.1039/c2ra01235a
_journal_volume 2
_journal_year 2012
_chemical_formula_moiety 'C30 H34 Mg N4 O2'
_chemical_formula_sum 'C30 H34 Mg N4 O2'
_chemical_formula_weight 506.92
_space_group_IT_number 14
_space_group_name_Hall '-P 2yn'
_space_group_name_H-M_alt 'P 1 21/n 1'
_symmetry_cell_setting monoclinic
_symmetry_space_group_name_Hall '-P 2yn'
_symmetry_space_group_name_H-M 'P 1 21/n 1'
_atom_sites_solution_hydrogens geom
_atom_sites_solution_primary direct
_atom_sites_solution_secondary difmap
_audit_creation_method SHELXL-97
_cell_angle_alpha 90.00
_cell_angle_beta 92.42(3)
_cell_angle_gamma 90.00
_cell_formula_units_Z 4
_cell_length_a 9.986(2)
_cell_length_b 14.269(3)
_cell_length_c 19.278(4)
_cell_measurement_temperature 293(2)
_cell_volume 2744.5(10)
_computing_cell_refinement 'Bruker SAINT'
_computing_data_collection 'Bruker APEX2'
_computing_data_reduction 'Bruker SAINT'
_computing_molecular_graphics 'Bruker SHELXTL'
_computing_publication_material 'Bruker SHELXTL'
_computing_structure_refinement 'SHELXL-97 (Sheldrick, 2008)'
_computing_structure_solution 'SHELXS-97 (Sheldrick, 2008)'
_diffrn_ambient_temperature 293(2)
_diffrn_measured_fraction_theta_full 0.991
_diffrn_measured_fraction_theta_max 0.991
_diffrn_measurement_device_type 'Bruker APEX-II CCD'
_diffrn_measurement_method '\f and \w scans'
_diffrn_radiation_monochromator graphite
_diffrn_radiation_source 'fine-focus sealed tube'
_diffrn_radiation_type MoK\a
_diffrn_radiation_wavelength 0.71073
_diffrn_reflns_av_R_equivalents 0.0681
_diffrn_reflns_av_sigmaI/netI 0.0878
_diffrn_reflns_limit_h_max 12
_diffrn_reflns_limit_h_min -12
_diffrn_reflns_limit_k_max 16
_diffrn_reflns_limit_k_min -18
_diffrn_reflns_limit_l_max 20
_diffrn_reflns_limit_l_min -25
_diffrn_reflns_number 14835
_diffrn_reflns_theta_full 27.47
_diffrn_reflns_theta_max 27.47
_diffrn_reflns_theta_min 3.04
_exptl_absorpt_coefficient_mu 0.098
_exptl_absorpt_correction_T_max 0.9816
_exptl_absorpt_correction_T_min 0.9777
_exptl_absorpt_correction_type multi-scan
_exptl_absorpt_process_details sadabs
_exptl_crystal_colour yellow
_exptl_crystal_density_diffrn 1.227
_exptl_crystal_density_method 'not measured'
_exptl_crystal_description block
_exptl_crystal_F_000 1080
_exptl_crystal_size_max 0.23
_exptl_crystal_size_mid 0.21
_exptl_crystal_size_min 0.19
_refine_diff_density_max 0.488
_refine_diff_density_min -0.736
_refine_diff_density_rms 0.108
_refine_ls_extinction_method none
_refine_ls_goodness_of_fit_ref 1.157
_refine_ls_hydrogen_treatment constr
_refine_ls_matrix_type full
_refine_ls_number_parameters 334
_refine_ls_number_reflns 6228
_refine_ls_number_restraints 7
_refine_ls_restrained_S_all 1.173
_refine_ls_R_factor_all 0.1504
_refine_ls_R_factor_gt 0.0980
_refine_ls_shift/su_max 0.002
_refine_ls_shift/su_mean 0.000
_refine_ls_structure_factor_coef Fsqd
_refine_ls_weighting_details 'calc w=1/[\s^2^(Fo^2^)+(0.0810P)^2^+1.1971P] where P=(Fo^2^+2Fc^2^)/3'
_refine_ls_weighting_scheme calc
_refine_ls_wR_factor_gt 0.2011
_refine_ls_wR_factor_ref 0.2289
_reflns_number_gt 3976
_reflns_number_total 6228
_reflns_threshold_expression >2sigma(I)
_cod_data_source_file c2ra01235a.txt
_cod_data_source_block t3
_cod_original_sg_symbol_H-M 'P 21/n'
_cod_database_code 7238595

loop_
_symmetry_equiv_pos_as_xyz
'x, y, z'
'-x+1/2, y+1/2, -z+1/2'
'-x, -y, -z'
'x-1/2, -y-1/2, z-1/2'

loop_
_atom_site_label
_atom_site_type_symbol
_atom_site_fract_x
_atom_site_fract_y
_atom_site_fract_z
_atom_site_U_iso_or_equiv
_atom_site_adp_type
_atom_site_occupancy
_atom_site_symmetry_multiplicity
_atom_site_calc_flag
_atom_site_refinement_flags
Mg1 Mg 0.98740(11) 0.75544(7) 0.11890(6) 0.0425(3) Uani 1 1 d .
N2 N 1.0473(3) 0.7026(2) 0.22635(14) 0.0442(7) Uani 1 1 d .
N4 N 0.9232(3) 0.81152(19) 0.01316(14) 0.0442(7) Uani 1 1 d .
O2 O 1.1603(3) 0.84405(18) 0.11772(13) 0.0556(7) Uani 1 1 d .
N1 N 1.1166(3) 0.6408(2) 0.09541(15) 0.0476(7) Uani 1 1 d .
O1 O 0.8143(2) 0.66923(16) 0.11613(14) 0.0528(6) Uani 1 1 d .
N3 N 0.8711(3) 0.8736(2) 0.14601(15) 0.0487(7) Uani 1 1 d .
C5 C 1.1402(3) 0.6394(2) 0.22074(18) 0.0451(8) Uani 1 1 d .
H5 H 1.1837 0.6162 0.2607 0.054 Uiso 1 1 calc R
C12 C 0.8161(4) 0.9168(2) 0.08742(19) 0.0470(8) Uani 1 1 d .
C6 C 1.0160(3) 0.7303(2) 0.29489(17) 0.0435(8) Uani 1 1 d .
C1 C 1.1765(3) 0.6053(2) 0.15535(18) 0.0446(8) Uani 1 1 d .
C17 C 0.9506(3) 0.7854(3) -0.05606(18) 0.0454(8) Uani 1 1 d .
C16 C 0.8478(3) 0.8847(2) 0.02149(19) 0.0492(9) Uani 1 1 d .
H16 H 0.8140 0.9167 -0.0175 0.059 Uiso 1 1 calc R
C2 C 1.2682(4) 0.5354(3) 0.1402(2) 0.0540(9) Uani 1 1 d .
H2 H 1.3207 0.5008 0.1718 0.065 Uiso 1 1 calc R
C15 C 0.8173(4) 0.9167(2) 0.1998(2) 0.0552(10) Uani 1 1 d .
H15 H 0.8367 0.9013 0.2460 0.066 Uiso 1 1 calc R
C11 C 0.8830(3) 0.7351(2) 0.31283(19) 0.0469(8) Uani 1 1 d .
H11 H 0.8154 0.7213 0.2798 0.056 Uiso 1 1 calc R
C18 C 0.9428(3) 0.6913(3) -0.07444(19) 0.0486(9) Uani 1 1 d .
H18 H 0.9215 0.6467 -0.0415 0.058 Uiso 1 1 calc R
C4 C 1.1727(4) 0.5936(3) 0.04397(19) 0.0510(9) Uani 1 1 d .
H4 H 1.1520 0.6036 -0.0029 0.061 Uiso 1 1 calc R
C9 C 0.9491(4) 0.7820(3) 0.4278(2) 0.0586(10) Uani 1 1 d .
H9 H 0.9268 0.7995 0.4723 0.070 Uiso 1 1 calc R
C8 C 1.0824(4) 0.7782(3) 0.4108(2) 0.0627(11) Uani 1 1 d .
H8 H 1.1496 0.7926 0.4440 0.075 Uiso 1 1 calc R
C7 C 1.1154(4) 0.7530(3) 0.34462(19) 0.0535(9) Uani 1 1 d .
H7 H 1.2050 0.7512 0.3332 0.064 Uiso 1 1 calc R
C10 C 0.8498(4) 0.7601(3) 0.3791(2) 0.0529(9) Uani 1 1 d .
H10 H 0.7604 0.7621 0.3907 0.063 Uiso 1 1 calc R
C20 C 0.9993(4) 0.7296(4) -0.1907(2) 0.0654(12) Uani 1 1 d .
H20 H 1.0151 0.7111 -0.2359 0.078 Uiso 1 1 calc R
C14 C 0.7292(4) 0.9873(3) 0.1784(2) 0.0614(11) Uani 1 1 d .
H14 H 0.6807 1.0263 0.2068 0.074 Uiso 1 1 calc R
C19 C 0.9667(4) 0.6636(3) -0.1418(2) 0.0606(11) Uani 1 1 d .
H19 H 0.9608 0.6006 -0.1540 0.073 Uiso 1 1 calc R
C3 C 1.2655(4) 0.5279(3) 0.0691(2) 0.0561(10) Uani 1 1 d .
H3 H 1.3157 0.4871 0.0430 0.067 Uiso 1 1 calc R
C22 C 0.9848(4) 0.8512(3) -0.1056(2) 0.0548(9) Uani 1 1 d .
H22 H 0.9921 0.9143 -0.0939 0.066 Uiso 1 1 calc R
C21 C 1.0081(4) 0.8216(4) -0.1729(2) 0.0686(12) Uani 1 1 d .
H21 H 1.0301 0.8656 -0.2062 0.082 Uiso 1 1 calc R
C26 C 0.6784(4) 0.7035(3) 0.1160(3) 0.0679(11) Uani 1 1 d U
H26A H 0.6616 0.7469 0.0779 0.082 Uiso 1 1 calc R
H26B H 0.6621 0.7355 0.1592 0.082 Uiso 1 1 calc R
C13 C 0.7277(4) 0.9880(3) 0.1072(2) 0.0562(10) Uani 1 1 d .
H13 H 0.6781 1.0277 0.0778 0.067 Uiso 1 1 calc R
C30 C 1.2139(5) 0.8998(3) 0.1736(2) 0.0746(13) Uani 1 1 d .
H30A H 1.2310 0.8615 0.2146 0.089 Uiso 1 1 calc R
H30B H 1.1512 0.9490 0.1849 0.089 Uiso 1 1 calc R
C23 C 0.8129(5) 0.5685(3) 0.1214(2) 0.0653(11) Uani 1 1 d .
H23A H 0.8680 0.5479 0.1611 0.078 Uiso 1 1 calc R
H23B H 0.8468 0.5404 0.0798 0.078 Uiso 1 1 calc R
C29 C 1.3393(5) 0.9407(4) 0.1505(3) 0.0898(16) Uani 1 1 d .
H29A H 1.4084 0.9382 0.1874 0.108 Uiso 1 1 calc R
H29B H 1.3259 1.0055 0.1366 0.108 Uiso 1 1 calc R
C27 C 1.2499(5) 0.8450(4) 0.0626(3) 0.0855(16) Uani 1 1 d .
H27A H 1.2147 0.8840 0.0248 0.103 Uiso 1 1 calc R
H27B H 1.2627 0.7820 0.0451 0.103 Uiso 1 1 calc R
C24 C 0.6700(5) 0.5418(4) 0.1296(3) 0.0942(17) Uani 1 1 d .
H24A H 0.6466 0.4878 0.1011 0.113 Uiso 1 1 calc R
H24B H 0.6545 0.5266 0.1777 0.113 Uiso 1 1 calc R
C28 C 1.3771(5) 0.8830(5) 0.0908(3) 0.105(2) Uani 1 1 d .
H28A H 1.4203 0.9210 0.0565 0.127 Uiso 1 1 calc R
H28B H 1.4375 0.8330 0.1057 0.127 Uiso 1 1 calc R
C25 C 0.5922(5) 0.6217(4) 0.1079(4) 0.1006(15) Uani 1 1 d U
H25A H 0.5147 0.6281 0.1362 0.121 Uiso 1 1 calc R
H25B H 0.5613 0.6148 0.0598 0.121 Uiso 1 1 calc R

loop_
_atom_site_aniso_label
_atom_site_aniso_U_11
_atom_site_aniso_U_22
_atom_site_aniso_U_33
_atom_site_aniso_U_23
_atom_site_aniso_U_13
_atom_site_aniso_U_12
Mg1 0.0469(6) 0.0417(6) 0.0385(6) -0.0035(5) -0.0019(5) 0.0023(5)
N2 0.0439(15) 0.0504(16) 0.0379(16) -0.0004(13) -0.0023(12) -0.0008(14)
N4 0.0458(16) 0.0444(16) 0.0421(16) 0.0000(13) -0.0026(13) -0.0017(13)
O2 0.0596(15) 0.0631(16) 0.0443(14) -0.0141(12) 0.0061(12) -0.0136(13)
N1 0.0525(17) 0.0493(16) 0.0405(16) -0.0039(13) -0.0022(13) 0.0028(14)
O1 0.0504(14) 0.0432(13) 0.0644(17) -0.0005(12) -0.0008(12) -0.0033(12)
N3 0.0557(18) 0.0421(15) 0.0479(18) -0.0051(13) -0.0035(14) 0.0015(14)
C5 0.0449(19) 0.052(2) 0.0383(19) 0.0066(15) -0.0034(15) -0.0005(17)
C12 0.052(2) 0.0387(17) 0.050(2) 0.0042(16) 0.0023(17) -0.0028(16)
C6 0.0453(19) 0.0465(19) 0.0388(19) 0.0034(15) 0.0019(15) -0.0013(16)
C1 0.0468(19) 0.0424(18) 0.045(2) 0.0026(15) 0.0027(16) 0.0001(16)
C17 0.0394(18) 0.055(2) 0.0408(19) -0.0011(16) -0.0040(15) -0.0050(16)
C16 0.050(2) 0.0475(19) 0.050(2) 0.0063(17) -0.0024(17) -0.0034(17)
C2 0.050(2) 0.051(2) 0.061(3) 0.0031(18) 0.0022(18) 0.0103(17)
C15 0.073(3) 0.0446(19) 0.048(2) -0.0075(17) 0.0018(19) 0.0047(19)
C11 0.0417(18) 0.052(2) 0.047(2) 0.0017(16) -0.0033(15) -0.0030(16)
C18 0.0443(19) 0.054(2) 0.047(2) -0.0020(17) -0.0015(16) -0.0045(17)
C4 0.055(2) 0.055(2) 0.042(2) -0.0097(17) 0.0003(17) 0.0017(18)
C9 0.066(3) 0.070(3) 0.040(2) -0.0045(18) 0.0109(19) -0.003(2)
C8 0.061(2) 0.088(3) 0.039(2) -0.009(2) -0.0009(18) -0.010(2)
C7 0.0419(18) 0.074(3) 0.045(2) -0.0068(18) 0.0026(16) -0.0037(18)
C10 0.0440(19) 0.066(2) 0.049(2) -0.0006(18) 0.0048(17) -0.0043(18)
C20 0.051(2) 0.103(4) 0.042(2) -0.007(2) 0.0034(18) -0.009(2)
C14 0.068(3) 0.046(2) 0.071(3) -0.0048(19) 0.011(2) 0.0102(19)
C19 0.044(2) 0.075(3) 0.062(3) -0.017(2) -0.0035(18) -0.002(2)
C3 0.050(2) 0.051(2) 0.067(3) -0.0104(19) 0.0070(19) 0.0061(18)
C22 0.051(2) 0.061(2) 0.053(2) 0.0054(18) 0.0000(17) -0.0102(18)
C21 0.059(2) 0.096(3) 0.051(3) 0.015(2) 0.006(2) -0.016(2)
C26 0.045(2) 0.068(2) 0.091(3) -0.001(2) 0.006(2) -0.0063(18)
C13 0.058(2) 0.0446(19) 0.065(3) 0.0054(18) 0.0007(19) 0.0090(18)
C30 0.082(3) 0.082(3) 0.060(3) -0.020(2) 0.001(2) -0.023(3)
C23 0.082(3) 0.042(2) 0.072(3) 0.0016(19) -0.002(2) -0.005(2)
C29 0.078(3) 0.108(4) 0.083(4) -0.026(3) -0.002(3) -0.030(3)
C27 0.082(3) 0.102(4) 0.074(3) -0.030(3) 0.029(3) -0.040(3)
C24 0.087(3) 0.077(3) 0.117(4) 0.032(3) -0.018(3) -0.032(3)
C28 0.057(3) 0.147(5) 0.114(5) -0.050(4) 0.013(3) -0.015(3)
C25 0.068(3) 0.084(3) 0.150(4) 0.012(3) 0.008(3) -0.016(2)

loop_
_atom_type_symbol
_atom_type_description
_atom_type_scat_dispersion_real
_atom_type_scat_dispersion_imag
_atom_type_scat_source
C C 0.0033 0.0016 'International Tables Vol C Tables 4.2.6.8 and 6.1.1.4'
H H 0.0000 0.0000 'International Tables Vol C Tables 4.2.6.8 and 6.1.1.4'
N N 0.0061 0.0033 'International Tables Vol C Tables 4.2.6.8 and 6.1.1.4'
O O 0.0106 0.0060 'International Tables Vol C Tables 4.2.6.8 and 6.1.1.4'
Mg Mg 0.0486 0.0363 'International Tables Vol C Tables 4.2.6.8 and 6.1.1.4'

loop_
_geom_angle_atom_site_label_1
_geom_angle_atom_site_label_2
_geom_angle_atom_site_label_3
_geom_angle
O1 Mg1 N3 90.74(11)
O1 Mg1 O2 177.82(12)
N3 Mg1 O2 89.06(11)
O1 Mg1 N1 92.82(11)
N3 Mg1 N1 175.95(12)
O2 Mg1 N1 87.46(11)
O1 Mg1 N4 89.02(11)
N3 Mg1 N4 78.67(11)
O2 Mg1 N4 88.81(11)
N1 Mg1 N4 103.31(11)
O1 Mg1 N2 90.76(11)
N3 Mg1 N2 99.53(12)
O2 Mg1 N2 91.41(11)
N1 Mg1 N2 78.49(11)
N4 Mg1 N2 178.19(11)
C5 N2 C6 117.0(3)
C5 N2 Mg1 108.5(2)
C6 N2 Mg1 134.1(2)
C16 N4 C17 117.5(3)
C16 N4 Mg1 108.5(2)
C17 N4 Mg1 134.0(2)
C27 O2 C30 109.5(3)
C27 O2 Mg1 123.2(2)
C30 O2 Mg1 126.8(2)
C4 N1 C1 104.9(3)
C4 N1 Mg1 144.4(3)
C1 N1 Mg1 110.4(2)
C23 O1 C26 109.1(3)
C23 O1 Mg1 125.9(2)
C26 O1 Mg1 124.7(2)
C15 N3 C12 105.7(3)
C15 N3 Mg1 142.9(3)
C12 N3 Mg1 110.8(2)
N2 C5 C1 121.6(3)
N3 C12 C16 120.0(3)
N3 C12 C13 109.4(3)
C16 C12 C13 130.5(3)
C11 C6 C7 118.7(3)
C11 C6 N2 119.6(3)
C7 C6 N2 121.7(3)
N1 C1 C2 110.7(3)
N1 C1 C5 120.2(3)
C2 C1 C5 129.1(3)
C18 C17 C22 119.3(3)
C18 C17 N4 118.8(3)
C22 C17 N4 121.9(3)
N4 C16 C12 121.9(3)
C3 C2 C1 106.3(3)
N3 C15 C14 112.0(4)
C10 C11 C6 120.9(3)
C19 C18 C17 120.2(4)
N1 C4 C3 111.9(3)
C10 C9 C8 120.1(3)
C7 C8 C9 119.9(4)
C8 C7 C6 120.5(3)
C9 C10 C11 119.8(3)
C21 C20 C19 120.1(4)
C13 C14 C15 106.4(3)
C20 C19 C18 120.0(4)
C2 C3 C4 106.3(3)
C17 C22 C21 119.3(4)
C20 C21 C22 121.1(4)
O1 C26 C25 106.3(4)
C14 C13 C12 106.5(3)
O2 C30 C29 106.8(3)
O1 C23 C24 105.9(4)
C30 C29 C28 105.4(4)
O2 C27 C28 106.8(4)
C25 C24 C23 105.9(4)
C27 C28 C29 104.5(4)
C24 C25 C26 107.2(4)

loop_
_geom_bond_atom_site_label_1
_geom_bond_atom_site_label_2
_geom_bond_distance
Mg1 O1 2.121(3)
Mg1 N3 2.125(3)
Mg1 O2 2.141(3)
Mg1 N1 2.144(3)
Mg1 N4 2.257(3)
Mg1 N2 2.261(3)
N2 C5 1.301(4)
N2 C6 1.426(4)
N4 C16 1.302(4)
N4 C17 1.423(4)
O2 C27 1.418(5)
O2 C30 1.426(5)
N1 C4 1.340(4)
N1 C1 1.375(4)
O1 C23 1.441(4)
O1 C26 1.443(5)
N3 C15 1.337(4)
N3 C12 1.380(4)
C5 C1 1.413(5)
C12 C16 1.399(5)
C12 C13 1.410(5)
C6 C11 1.388(5)
C6 C7 1.389(5)
C1 C2 1.393(5)
C17 C18 1.390(5)
C17 C22 1.393(5)
C2 C3 1.373(5)
C15 C14 1.388(5)
C11 C10 1.380(5)
C18 C19 1.388(5)
C4 C3 1.391(5)
C9 C10 1.373(5)
C9 C8 1.386(5)
C8 C7 1.379(5)
C20 C21 1.359(6)
C20 C19 1.381(6)
C14 C13 1.373(5)
C22 C21 1.394(6)
C26 C25 1.455(6)
C30 C29 1.468(6)
C23 C24 1.492(7)
C29 C28 1.476(7)
C27 C28 1.465(6)
C24 C25 1.432(7)

loop_
_geom_torsion_atom_site_label_1
_geom_torsion_atom_site_label_2
_geom_torsion_atom_site_label_3
_geom_torsion_atom_site_label_4
_geom_torsion
O1 Mg1 N2 C5 100.6(2)
N3 Mg1 N2 C5 -168.5(2)
O2 Mg1 N2 C5 -79.2(2)
N1 Mg1 N2 C5 7.9(2)
N4 Mg1 N2 C5 -176(100)
O1 Mg1 N2 C6 -87.2(3)
N3 Mg1 N2 C6 3.7(3)
O2 Mg1 N2 C6 93.0(3)
N1 Mg1 N2 C6 -179.9(3)
N4 Mg1 N2 C6 -4(4)
O1 Mg1 N4 C16 89.9(2)
N3 Mg1 N4 C16 -1.0(2)
O2 Mg1 N4 C16 -90.3(2)
N1 Mg1 N4 C16 -177.4(2)
N2 Mg1 N4 C16 7(4)
O1 Mg1 N4 C17 -92.0(3)
N3 Mg1 N4 C17 177.1(3)
O2 Mg1 N4 C17 87.8(3)
N1 Mg1 N4 C17 0.7(3)
N2 Mg1 N4 C17 -175(4)
O1 Mg1 O2 C27 -47(3)
N3 Mg1 O2 C27 -131.5(4)
N1 Mg1 O2 C27 50.5(4)
N4 Mg1 O2 C27 -52.8(4)
N2 Mg1 O2 C27 129.0(4)
O1 Mg1 O2 C30 142(3)
N3 Mg1 O2 C30 57.7(4)
N1 Mg1 O2 C30 -120.2(4)
N4 Mg1 O2 C30 136.4(3)
N2 Mg1 O2 C30 -41.8(3)
O1 Mg1 N1 C4 91.5(4)
N3 Mg1 N1 C4 -117.1(17)
O2 Mg1 N1 C4 -86.3(4)
N4 Mg1 N1 C4 1.9(4)
N2 Mg1 N1 C4 -178.3(4)
O1 Mg1 N1 C1 -97.1(2)
N3 Mg1 N1 C1 54.3(19)
O2 Mg1 N1 C1 85.1(2)
N4 Mg1 N1 C1 173.3(2)
N2 Mg1 N1 C1 -6.9(2)
N3 Mg1 O1 C23 -159.8(3)
O2 Mg1 O1 C23 116(3)
N1 Mg1 O1 C23 18.3(3)
N4 Mg1 O1 C23 121.6(3)
N2 Mg1 O1 C23 -60.2(3)
N3 Mg1 O1 C26 13.3(3)
O2 Mg1 O1 C26 -71(3)
N1 Mg1 O1 C26 -168.6(3)
N4 Mg1 O1 C26 -65.3(3)
N2 Mg1 O1 C26 112.9(3)
O1 Mg1 N3 C15 82.7(4)
O2 Mg1 N3 C15 -99.5(4)
N1 Mg1 N3 C15 -68.8(19)
N4 Mg1 N3 C15 171.5(4)
N2 Mg1 N3 C15 -8.2(4)
O1 Mg1 N3 C12 -86.2(2)
O2 Mg1 N3 C12 91.6(2)
N1 Mg1 N3 C12 122.3(17)
N4 Mg1 N3 C12 2.6(2)
N2 Mg1 N3 C12 -177.1(2)
C6 N2 C5 C1 178.4(3)
Mg1 N2 C5 C1 -7.9(4)
C15 N3 C12 C16 -177.2(3)
Mg1 N3 C12 C16 -4.1(4)
C15 N3 C12 C13 0.3(4)
Mg1 N3 C12 C13 173.4(2)
C5 N2 C6 C11 -132.5(3)
Mg1 N2 C6 C11 55.8(4)
C5 N2 C6 C7 47.6(5)
Mg1 N2 C6 C7 -124.1(3)
C4 N1 C1 C2 -0.7(4)
Mg1 N1 C1 C2 -175.5(2)
C4 N1 C1 C5 -179.7(3)
Mg1 N1 C1 C5 5.4(4)
N2 C5 C1 N1 2.1(5)
N2 C5 C1 C2 -176.7(3)
C16 N4 C17 C18 -135.9(3)
Mg1 N4 C17 C18 46.2(4)
C16 N4 C17 C22 44.1(5)
Mg1 N4 C17 C22 -133.8(3)
C17 N4 C16 C12 -179.3(3)
Mg1 N4 C16 C12 -0.9(4)
N3 C12 C16 N4 3.5(5)
C13 C12 C16 N4 -173.4(3)
N1 C1 C2 C3 0.3(4)
C5 C1 C2 C3 179.2(4)
C12 N3 C15 C14 -0.2(4)
Mg1 N3 C15 C14 -169.5(3)
C7 C6 C11 C10 -1.3(5)
N2 C6 C11 C10 178.9(3)
C22 C17 C18 C19 -1.1(5)
N4 C17 C18 C19 178.9(3)
C1 N1 C4 C3 0.8(4)
Mg1 N1 C4 C3 172.5(3)
C10 C9 C8 C7 0.5(6)
C9 C8 C7 C6 -0.8(6)
C11 C6 C7 C8 1.1(6)
N2 C6 C7 C8 -179.0(4)
C8 C9 C10 C11 -0.7(6)
C6 C11 C10 C9 1.1(6)
N3 C15 C14 C13 0.1(5)
C21 C20 C19 C18 0.1(6)
C17 C18 C19 C20 0.4(6)
C1 C2 C3 C4 0.2(4)
N1 C4 C3 C2 -0.6(4)
C18 C17 C22 C21 1.2(5)
N4 C17 C22 C21 -178.8(3)
C19 C20 C21 C22 0.0(6)
C17 C22 C21 C20 -0.6(6)
C23 O1 C26 C25 -10.6(5)
Mg1 O1 C26 C25 175.3(3)
C15 C14 C13 C12 0.1(4)
N3 C12 C13 C14 -0.2(4)
C16 C12 C13 C14 176.9(4)
C27 O2 C30 C29 2.8(6)
Mg1 O2 C30 C29 174.5(3)
C26 O1 C23 C24 -4.0(5)
Mg1 O1 C23 C24 170.0(3)
O2 C30 C29 C28 -18.2(6)
C30 O2 C27 C28 14.0(6)
Mg1 O2 C27 C28 -158.2(4)
O1 C23 C24 C25 17.3(6)
O2 C27 C28 C29 -24.8(7)
C30 C29 C28 C27 26.2(7)
C23 C24 C25 C26 -24.0(7)
O1 C26 C25 C24 21.6(6)
